data_4348712
loop_
_publ_author_name
'Milin, Eric'
'Bela\"id, Sabrina'
'Patinec, V\'eronique'
'Triki, Smail'
'Chastanet, Guillaume'
'Marchivie, Mathieu'

_publ_section_title
;
 Dinuclear Spin-Crossover Complexes Based on Tetradentate and Bridging
 Cyanocarbanion Ligands.
;
_journal_issue 17
_journal_name_full 'Inorganic chemistry'
_journal_page_first 9038
_journal_page_last 9046
_journal_paper_doi 10.1021/acs.inorgchem.6b01542
_journal_volume 55
_journal_year 2016
_chemical_formula_moiety 'C56 H36 Fe2 N20'
_chemical_formula_sum 'C56 H36 Fe2 N20'
_chemical_formula_weight 1100.74
_space_group_crystal_system monoclinic
_space_group_IT_number 14
_space_group_name_Hall '-P 2yn'
_space_group_name_H-M_alt 'P 1 21/n 1'
_atom_sites_solution_hydrogens geom
_audit_creation_date 2015-12-22
_audit_creation_method
;
Olex2 1.2
(compiled Sep 16 2015 11:44:03 for OlexSys, GUI svn.r5103)
;
_cell_angle_alpha 90
_cell_angle_beta 105.148(8)
_cell_angle_gamma 90
_cell_formula_units_Z 2
_cell_length_a 11.441(4)
_cell_length_b 17.1522(10)
_cell_length_c 13.8033(5)
_cell_measurement_reflns_used 4689
_cell_measurement_temperature 330
_cell_measurement_theta_max 25.249
_cell_measurement_theta_min 3.597
_cell_volume 2614.6(9)
_computing_molecular_graphics 'Olex2 (Dolomanov et al., 2009)'
_computing_publication_material 'Olex2 (Dolomanov et al., 2009)'
_computing_structure_refinement 'ShelXL (Sheldrick, 2015)'
_computing_structure_solution 'ShelXT (Sheldrick, 2015)'
_diffrn_ambient_temperature 330.0
_diffrn_detector_area_resol_mean 8
_diffrn_measured_fraction_theta_full 0.995
_diffrn_measured_fraction_theta_max 0.995
_diffrn_measurement_device_type 'Bruker SMART APEX CCD area detector'
_diffrn_measurement_method '\w and \f scans'
_diffrn_radiation_monochromator graphite
_diffrn_radiation_type MoK\a
_diffrn_radiation_wavelength 0.71073
_diffrn_reflns_av_R_equivalents 0.0978
_diffrn_reflns_av_unetI/netI 0.1314
_diffrn_reflns_Laue_measured_fraction_full 0.995
_diffrn_reflns_Laue_measured_fraction_max 0.995
_diffrn_reflns_limit_h_max 11
_diffrn_reflns_limit_h_min -13
_diffrn_reflns_limit_k_max 20
_diffrn_reflns_limit_k_min -20
_diffrn_reflns_limit_l_max 15
_diffrn_reflns_limit_l_min -16
_diffrn_reflns_number 17210
_diffrn_reflns_point_group_measured_fraction_full 0.995
_diffrn_reflns_point_group_measured_fraction_max 0.995
_diffrn_reflns_theta_full 25.242
_diffrn_reflns_theta_max 25.250
_diffrn_reflns_theta_min 3.586
_diffrn_source 'sealed tube'
_exptl_absorpt_coefficient_mu 0.615
_exptl_absorpt_correction_T_max 0.7453
_exptl_absorpt_correction_T_min 0.6341
_exptl_absorpt_correction_type multi-scan
_exptl_absorpt_process_details
;
SADABS-2008/1 (Bruker,2008) was used for absorption correction.
wR2(int) was 0.0746 before and 0.0659 after correction.
The Ratio of minimum to maximum transmission is 0.8508.
The \l/2 correction factor is 0.0015.
;
_exptl_crystal_colour red
_exptl_crystal_colour_primary red
_exptl_crystal_density_diffrn 1.398
_exptl_crystal_description prism
_exptl_crystal_F_000 1128
_exptl_crystal_size_max 0.2
_exptl_crystal_size_mid 0.15
_exptl_crystal_size_min 0.1
_refine_diff_density_max 0.229
_refine_diff_density_min -0.228
_refine_diff_density_rms 0.054
_refine_ls_extinction_method none
_refine_ls_goodness_of_fit_ref 1.005
_refine_ls_hydrogen_treatment constr
_refine_ls_matrix_type full
_refine_ls_number_parameters 352
_refine_ls_number_reflns 4722
_refine_ls_number_restraints 0
_refine_ls_restrained_S_all 1.005
_refine_ls_R_factor_all 0.1595
_refine_ls_R_factor_gt 0.0623
_refine_ls_shift/su_max 0.000
_refine_ls_shift/su_mean 0.000
_refine_ls_structure_factor_coef Fsqd
_refine_ls_weighting_details 'w=1/[\s^2^(Fo^2^)+(0.0156P)^2^+1.6612P] where P=(Fo^2^+2Fc^2^)/3'
_refine_ls_weighting_scheme calc
_refine_ls_wR_factor_gt 0.0781
_refine_ls_wR_factor_ref 0.0956
_reflns_Friedel_coverage 0.000
_reflns_number_gt 2385
_reflns_number_total 4722
_reflns_threshold_expression 'I > 2\s(I)'
_cod_data_source_file ic6b01542_si_002.cif
_cod_data_source_block compound1p-330K
_cod_depositor_comments
;

2021-04-15
Z value and formula fixed to values more according to usual
chemical conventions.                 miguel
;
_cod_original_formula_sum 'C112 H72 Fe4 N40'
_cod_original_formula_weight 2201.49
_cod_original_formula_moiety '2(C56 H36 Fe2 N20)'
_cod_original_formula_units_Z 1
_cod_original_cell_volume 2614.7(9)
_cod_database_code 4348712
_shelxl_version_number 2013-4
_shelx_space_group_comment
;
The symmetry employed for this shelxl refinement is uniquely defined
by the following loop, which should always be used as a source of
symmetry information in preference to the above space-group names.
They are only intended as comments.
;
_shelx_estimated_absorpt_t_max 0.941
_shelx_estimated_absorpt_t_min 0.887
_olex2_refinement_description
;
1. Fixed Uiso
 At 1.2 times of:
  All C(H) groups, All C(H,H) groups
2.a Secondary CH2 refined with riding coordinates:
 C00P(H00A,H00B), C00X(H00C,H00D), C011(H01A,H01B)
2.b Aromatic/amide H refined with riding coordinates:
 C00I(H00I), C00K(H00K), C00N(H00N), C00S(H00S), C00U(H00U), C00V(H00V),
 C00W(H00W), C00Y(H00Y), C00Z(H00Z), C010(H010), C012(H012), C013(H013)
;
_olex2_submission_special_instructions 'No special instructions were received'

loop_
_space_group_symop_operation_xyz
'x, y, z'
'-x+1/2, y+1/2, -z+1/2'
'-x, -y, -z'
'x-1/2, -y-1/2, z-1/2'

loop_
_atom_site_label
_atom_site_type_symbol
_atom_site_fract_x
_atom_site_fract_y
_atom_site_fract_z
_atom_site_U_iso_or_equiv
_atom_site_adp_type
_atom_site_occupancy
_atom_site_site_symmetry_order
_atom_site_calc_flag
_atom_site_refinement_flags_posn
Fe01 Fe 0.87659(5) 0.64603(3) 0.31749(4) 0.04408(19) Uani 1 1 d .
N002 N 1.1784(3) 0.40861(18) 0.5784(2) 0.0492(9) Uani 1 1 d .
N003 N 1.0296(3) 0.58874(19) 0.3685(2) 0.0498(9) Uani 1 1 d .
N004 N 0.7286(3) 0.70991(18) 0.2680(2) 0.0503(9) Uani 1 1 d .
N005 N 0.9484(3) 0.73903(18) 0.3969(2) 0.0478(8) Uani 1 1 d .
N006 N 0.8261(3) 0.56512(18) 0.2119(2) 0.0500(8) Uani 1 1 d .
N007 N 0.9331(3) 0.69996(19) 0.2080(2) 0.0511(9) Uani 1 1 d .
C008 C 1.1104(4) 0.5479(2) 0.3996(3) 0.0411(10) Uani 1 1 d .
C009 C 1.3771(4) 0.4279(2) 0.3973(3) 0.0494(10) Uani 1 1 d .
C00A C 1.3078(4) 0.4943(2) 0.3936(3) 0.0454(10) Uani 1 1 d .
C00B C 1.2059(3) 0.4960(2) 0.4360(3) 0.0416(10) Uani 1 1 d .
C00C C 1.1933(3) 0.4466(2) 0.5146(3) 0.0431(10) Uani 1 1 d .
C00D C 1.3186(4) 0.6395(3) 0.3776(3) 0.0611(12) Uani 1 1 d .
C00E C 1.4956(5) 0.4316(2) 0.3831(3) 0.0565(12) Uani 1 1 d .
N00F N 1.5917(4) 0.4330(2) 0.3706(3) 0.0792(12) Uani 1 1 d .
N00G N 1.3073(4) 0.7019(2) 0.4039(3) 0.0832(13) Uani 1 1 d .
C00H C 1.3357(4) 0.5624(2) 0.3449(3) 0.0516(11) Uani 1 1 d .
C00I C 0.9310(4) 0.7637(3) 0.4834(3) 0.0611(12) Uani 1 1 d .
H00I H 0.8817 0.7346 0.5137 0.073 Uiso 1 1 calc R
C00J C 1.3374(4) 0.3528(3) 0.4145(3) 0.0653(12) Uani 1 1 d .
C00K C 0.7510(4) 0.5051(3) 0.2106(3) 0.0614(12) Uani 1 1 d .
H00K H 0.7127 0.5008 0.2620 0.074 Uiso 1 1 calc R
C00L C 1.0176(4) 0.7830(3) 0.3526(3) 0.0567(11) Uani 1 1 d .
N00M N 1.3073(4) 0.2897(2) 0.4252(4) 0.1074(17) Uani 1 1 d .
C00N C 0.6358(4) 0.7171(3) 0.3101(3) 0.0652(12) Uani 1 1 d .
H00N H 0.6314 0.6821 0.3604 0.078 Uiso 1 1 calc R
C00O C 1.3895(5) 0.5573(3) 0.2639(4) 0.0729(14) Uani 1 1 d .
C00P C 0.9683(4) 0.6369(3) 0.1464(3) 0.0711(13) Uani 1 1 d .
H00A H 1.0493 0.6185 0.1786 0.085 Uiso 1 1 calc R
H00B H 0.9677 0.6568 0.0805 0.085 Uiso 1 1 calc R
C00Q C 0.7332(4) 0.7612(2) 0.1950(3) 0.0519(11) Uani 1 1 d .
C00R C 0.8796(4) 0.5714(3) 0.1367(3) 0.0621(12) Uani 1 1 d .
C00S C 0.6495(5) 0.8194(3) 0.1661(3) 0.0715(14) Uani 1 1 d .
H00S H 0.6564 0.8549 0.1169 0.086 Uiso 1 1 calc R
N00T N 1.4265(5) 0.5505(3) 0.1947(3) 0.1195(19) Uani 1 1 d .
C00U C 0.9831(5) 0.8308(3) 0.5298(4) 0.0798(16) Uani 1 1 d .
H00U H 0.9703 0.8462 0.5909 0.096 Uiso 1 1 calc R
C00V C 1.0714(4) 0.8504(3) 0.3955(4) 0.0814(14) Uani 1 1 d .
H00V H 1.1196 0.8795 0.3641 0.098 Uiso 1 1 calc R
C00W C 0.5477(4) 0.7724(3) 0.2838(4) 0.0775(14) Uani 1 1 d .
H00W H 0.4844 0.7744 0.3145 0.093 Uiso 1 1 calc R
C00X C 1.0362(4) 0.7495(2) 0.2575(3) 0.0671(13) Uani 1 1 d .
H00C H 1.0447 0.7915 0.2127 0.081 Uiso 1 1 calc R
H00D H 1.1100 0.7189 0.2725 0.081 Uiso 1 1 calc R
C00Y C 0.7285(5) 0.4502(3) 0.1369(4) 0.0865(16) Uani 1 1 d .
H00Y H 0.6777 0.4083 0.1397 0.104 Uiso 1 1 calc R
C00Z C 1.0535(5) 0.8745(3) 0.4853(5) 0.0912(18) Uani 1 1 d .
H00Z H 1.0891 0.9202 0.5154 0.109 Uiso 1 1 calc R
C010 C 0.5549(5) 0.8253(3) 0.2103(4) 0.0862(16) Uani 1 1 d .
H010 H 0.4970 0.8643 0.1909 0.103 Uiso 1 1 calc R
C011 C 0.8297(4) 0.7453(2) 0.1443(3) 0.0638(13) Uani 1 1 d .
H01A H 0.8599 0.7945 0.1259 0.077 Uiso 1 1 calc R
H01B H 0.7954 0.7165 0.0830 0.077 Uiso 1 1 calc R
C012 C 0.7803(6) 0.4565(3) 0.0592(4) 0.0973(19) Uani 1 1 d .
H012 H 0.7650 0.4196 0.0080 0.117 Uiso 1 1 calc R
C013 C 0.8558(5) 0.5187(4) 0.0577(4) 0.0879(16) Uani 1 1 d .
H013 H 0.8905 0.5254 0.0044 0.105 Uiso 1 1 calc R

loop_
_atom_site_aniso_label
_atom_site_aniso_U_11
_atom_site_aniso_U_22
_atom_site_aniso_U_33
_atom_site_aniso_U_23
_atom_site_aniso_U_13
_atom_site_aniso_U_12
Fe01 0.0474(4) 0.0471(3) 0.0411(3) 0.0078(3) 0.0175(2) 0.0001(3)
N002 0.046(2) 0.055(2) 0.050(2) 0.0089(18) 0.0192(17) 0.0112(18)
N003 0.052(3) 0.055(2) 0.047(2) 0.0099(18) 0.0216(18) -0.0032(19)
N004 0.050(2) 0.051(2) 0.050(2) 0.0003(19) 0.0120(18) -0.0066(18)
N005 0.050(2) 0.053(2) 0.041(2) 0.0076(18) 0.0108(17) 0.0064(18)
N006 0.049(2) 0.050(2) 0.053(2) 0.0071(18) 0.0186(18) 0.0011(19)
N007 0.055(2) 0.057(2) 0.0451(19) 0.0057(19) 0.0199(18) -0.009(2)
C008 0.043(3) 0.050(3) 0.037(2) 0.003(2) 0.022(2) -0.008(2)
C009 0.045(3) 0.049(3) 0.062(3) -0.001(2) 0.029(2) -0.002(2)
C00A 0.047(3) 0.048(3) 0.042(2) -0.002(2) 0.012(2) 0.001(2)
C00B 0.039(3) 0.047(2) 0.044(2) 0.007(2) 0.020(2) 0.005(2)
C00C 0.039(3) 0.047(2) 0.046(2) 0.001(2) 0.016(2) 0.011(2)
C00D 0.055(3) 0.070(3) 0.063(3) 0.012(3) 0.024(2) -0.005(3)
C00E 0.061(4) 0.052(3) 0.058(3) -0.010(2) 0.020(3) 0.001(3)
N00F 0.058(3) 0.083(3) 0.105(3) -0.010(2) 0.037(3) -0.001(2)
N00G 0.100(3) 0.064(3) 0.090(3) -0.002(3) 0.032(2) -0.001(3)
C00H 0.053(3) 0.055(3) 0.055(3) 0.004(2) 0.030(2) -0.002(2)
C00I 0.063(3) 0.062(3) 0.053(3) -0.001(3) 0.005(2) 0.011(3)
C00J 0.076(3) 0.062(3) 0.077(3) -0.010(3) 0.053(3) 0.007(3)
C00K 0.053(3) 0.060(3) 0.065(3) 0.005(3) 0.003(2) -0.009(3)
C00L 0.050(3) 0.056(3) 0.059(3) 0.008(3) 0.005(2) -0.004(2)
N00M 0.149(5) 0.059(3) 0.152(4) -0.009(3) 0.106(4) -0.011(3)
C00N 0.056(3) 0.074(3) 0.066(3) 0.008(3) 0.015(3) 0.000(3)
C00O 0.098(4) 0.061(3) 0.071(3) 0.017(3) 0.043(3) 0.004(3)
C00P 0.079(3) 0.087(3) 0.059(3) 0.005(3) 0.040(2) -0.003(3)
C00Q 0.052(3) 0.048(3) 0.048(3) 0.005(2) 0.001(2) -0.007(2)
C00R 0.063(3) 0.069(3) 0.058(3) -0.009(3) 0.023(3) -0.001(3)
C00S 0.079(4) 0.055(3) 0.069(3) 0.010(3) -0.002(3) -0.001(3)
N00T 0.188(5) 0.102(4) 0.103(3) 0.022(3) 0.099(4) 0.018(3)
C00U 0.088(4) 0.072(4) 0.062(3) -0.010(3) -0.011(3) 0.015(3)
C00V 0.072(4) 0.064(3) 0.096(4) 0.006(3) -0.001(3) -0.021(3)
C00W 0.057(4) 0.088(4) 0.086(4) -0.004(3) 0.017(3) 0.006(3)
C00X 0.065(3) 0.071(3) 0.068(3) 0.021(3) 0.023(3) -0.011(3)
C00Y 0.088(4) 0.075(4) 0.080(4) -0.008(4) -0.007(3) -0.010(3)
C00Z 0.091(5) 0.054(4) 0.101(5) -0.017(3) -0.023(4) -0.003(3)
C010 0.065(4) 0.076(4) 0.105(4) -0.006(3) 0.000(3) 0.015(3)
C011 0.070(3) 0.070(3) 0.050(3) 0.022(2) 0.013(3) -0.006(3)
C012 0.116(5) 0.084(4) 0.079(4) -0.029(4) 0.002(4) 0.008(4)
C013 0.088(4) 0.106(4) 0.073(4) -0.015(4) 0.028(3) 0.008(4)

loop_
_atom_type_symbol
_atom_type_description
_atom_type_scat_dispersion_real
_atom_type_scat_dispersion_imag
_atom_type_scat_source
C C 0.0033 0.0016 'International Tables Vol C Tables 4.2.6.8 and 6.1.1.4'
H H 0.0000 0.0000 'International Tables Vol C Tables 4.2.6.8 and 6.1.1.4'
Fe Fe 0.3463 0.8444 'International Tables Vol C Tables 4.2.6.8 and 6.1.1.4'
N N 0.0061 0.0033 'International Tables Vol C Tables 4.2.6.8 and 6.1.1.4'

loop_
_geom_angle_atom_site_label_1
_geom_angle_atom_site_label_2
_geom_angle_atom_site_label_3
_geom_angle
_geom_angle_site_symmetry_1
_geom_angle_site_symmetry_3
N002 Fe01 N003 85.71(13) 3_766 .
N002 Fe01 N004 96.21(14) 3_766 .
N002 Fe01 N005 98.36(13) 3_766 .
N002 Fe01 N006 96.70(13) 3_766 .
N002 Fe01 N007 178.57(13) 3_766 .
N003 Fe01 N004 176.36(13) . .
N003 Fe01 N005 90.16(12) . .
N003 Fe01 N006 88.54(13) . .
N003 Fe01 N007 93.86(13) . .
N004 Fe01 N005 86.51(12) . .
N004 Fe01 N006 94.29(12) . .
N004 Fe01 N007 84.30(14) . .
N005 Fe01 N007 83.00(13) . .
N006 Fe01 N005 164.75(14) . .
N006 Fe01 N007 81.93(13) . .
C00C N002 Fe01 169.1(3) . 3_766
C008 N003 Fe01 171.8(3) . .
C00N N004 Fe01 127.1(3) . .
C00N N004 C00Q 116.9(4) . .
C00Q N004 Fe01 114.9(3) . .
C00I N005 Fe01 127.9(3) . .
C00I N005 C00L 118.2(4) . .
C00L N005 Fe01 113.9(3) . .
C00K N006 Fe01 127.6(3) . .
C00K N006 C00R 118.2(4) . .
C00R N006 Fe01 114.1(3) . .
C00P N007 Fe01 106.3(2) . .
C00P N007 C011 109.4(3) . .
C00X N007 Fe01 107.0(2) . .
C00X N007 C00P 112.3(3) . .
C00X N007 C011 112.8(3) . .
C011 N007 Fe01 108.7(2) . .
N003 C008 C00B 177.9(4) . .
C00A C009 C00E 121.1(4) . .
C00A C009 C00J 123.7(4) . .
C00J C009 C00E 115.2(4) . .
C009 C00A C00B 121.4(4) . .
C009 C00A C00H 119.8(4) . .
C00H C00A C00B 118.8(3) . .
C008 C00B C00A 120.6(3) . .
C008 C00B C00C 115.5(3) . .
C00C C00B C00A 123.9(3) . .
N002 C00C C00B 176.8(4) . .
N00G C00D C00H 178.6(5) . .
N00F C00E C009 178.5(5) . .
C00A C00H C00D 123.0(3) . .
C00O C00H C00A 121.3(4) . .
C00O C00H C00D 115.6(4) . .
N005 C00I H00I 118.8 . .
N005 C00I C00U 122.4(4) . .
C00U C00I H00I 118.8 . .
N00M C00J C009 176.7(4) . .
N006 C00K H00K 118.7 . .
N006 C00K C00Y 122.6(5) . .
C00Y C00K H00K 118.7 . .
N005 C00L C00V 121.7(4) . .
N005 C00L C00X 114.7(4) . .
C00V C00L C00X 123.5(5) . .
N004 C00N H00N 117.9 . .
N004 C00N C00W 124.3(4) . .
C00W C00N H00N 117.9 . .
N00T C00O C00H 175.4(6) . .
N007 C00P H00A 110.0 . .
N007 C00P H00B 110.0 . .
N007 C00P C00R 108.5(3) . .
H00A C00P H00B 108.4 . .
C00R C00P H00A 110.0 . .
C00R C00P H00B 110.0 . .
N004 C00Q C00S 122.1(4) . .
N004 C00Q C011 114.4(4) . .
C00S C00Q C011 123.3(4) . .
N006 C00R C00P 115.3(4) . .
N006 C00R C013 121.4(4) . .
C013 C00R C00P 123.3(5) . .
C00Q C00S H00S 120.2 . .
C00Q C00S C010 119.7(5) . .
C010 C00S H00S 120.2 . .
C00I C00U H00U 120.4 . .
C00Z C00U C00I 119.1(5) . .
C00Z C00U H00U 120.4 . .
C00L C00V H00V 120.4 . .
C00L C00V C00Z 119.2(5) . .
C00Z C00V H00V 120.4 . .
C00N C00W H00W 120.9 . .
C00N C00W C010 118.1(5) . .
C010 C00W H00W 120.9 . .
N007 C00X C00L 110.4(3) . .
N007 C00X H00C 109.6 . .
N007 C00X H00D 109.6 . .
C00L C00X H00C 109.6 . .
C00L C00X H00D 109.6 . .
H00C C00X H00D 108.1 . .
C00K C00Y H00Y 120.1 . .
C012 C00Y C00K 119.9(5) . .
C012 C00Y H00Y 120.1 . .
C00U C00Z C00V 119.3(5) . .
C00U C00Z H00Z 120.4 . .
C00V C00Z H00Z 120.4 . .
C00S C010 C00W 118.9(5) . .
C00S C010 H010 120.6 . .
C00W C010 H010 120.6 . .
N007 C011 H01A 109.0 . .
N007 C011 H01B 109.0 . .
C00Q C011 N007 113.1(3) . .
C00Q C011 H01A 109.0 . .
C00Q C011 H01B 109.0 . .
H01A C011 H01B 107.8 . .
C00Y C012 H012 120.7 . .
C00Y C012 C013 118.6(5) . .
C013 C012 H012 120.7 . .
C00R C013 H013 120.4 . .
C012 C013 C00R 119.2(5) . .
C012 C013 H013 120.4 . .

loop_
_geom_bond_atom_site_label_1
_geom_bond_atom_site_label_2
_geom_bond_distance
_geom_bond_site_symmetry_2
Fe01 N002 1.952(3) 3_766
Fe01 N003 1.970(4) .
Fe01 N004 1.982(3) .
Fe01 N005 1.988(3) .
Fe01 N006 1.986(3) .
Fe01 N007 2.017(3) .
N002 Fe01 1.952(3) 3_766
N002 C00C 1.144(4) .
N003 C008 1.150(4) .
N004 C00N 1.342(5) .
N004 C00Q 1.349(5) .
N005 C00I 1.330(5) .
N005 C00L 1.351(5) .
N006 C00K 1.337(5) .
N006 C00R 1.340(5) .
N007 C00P 1.495(5) .
N007 C00X 1.469(5) .
N007 C011 1.495(5) .
C008 C00B 1.397(5) .
C009 C00A 1.381(5) .
C009 C00E 1.421(6) .
C009 C00J 1.407(6) .
C00A C00B 1.435(5) .
C00A C00H 1.424(5) .
C00B C00C 1.414(5) .
C00D N00G 1.149(5) .
C00D C00H 1.427(6) .
C00E N00F 1.157(5) .
C00H C00O 1.413(6) .
C00I H00I 0.9300 .
C00I C00U 1.375(6) .
C00J N00M 1.156(5) .
C00K H00K 0.9300 .
C00K C00Y 1.362(6) .
C00L C00V 1.370(6) .
C00L C00X 1.498(5) .
C00N H00N 0.9300 .
C00N C00W 1.362(6) .
C00O N00T 1.147(5) .
C00P H00A 0.9700 .
C00P H00B 0.9700 .
C00P C00R 1.496(6) .
C00Q C00S 1.370(5) .
C00Q C011 1.478(5) .
C00R C013 1.387(6) .
C00S H00S 0.9300 .
C00S C010 1.377(6) .
C00U H00U 0.9300 .
C00U C00Z 1.358(7) .
C00V H00V 0.9300 .
C00V C00Z 1.372(6) .
C00W H00W 0.9300 .
C00W C010 1.380(6) .
C00X H00C 0.9700 .
C00X H00D 0.9700 .
C00Y H00Y 0.9300 .
C00Y C012 1.359(7) .
C00Z H00Z 0.9300 .
C010 H010 0.9300 .
C011 H01A 0.9700 .
C011 H01B 0.9700 .
C012 H012 0.9300 .
C012 C013 1.376(7) .
C013 H013 0.9300 .

loop_
_geom_torsion_atom_site_label_1
_geom_torsion_atom_site_label_2
_geom_torsion_atom_site_label_3
_geom_torsion_atom_site_label_4
_geom_torsion
Fe01 N004 C00N C00W 167.3(3)
Fe01 N004 C00Q C00S -167.3(3)
Fe01 N004 C00Q C011 17.2(4)
Fe01 N005 C00I C00U -177.8(3)
Fe01 N005 C00L C00V 178.2(3)
Fe01 N005 C00L C00X -5.4(4)
Fe01 N006 C00K C00Y -175.8(3)
Fe01 N006 C00R C00P 0.8(5)
Fe01 N006 C00R C013 179.0(3)
Fe01 N007 C00P C00R 38.8(4)
Fe01 N007 C00X C00L -35.5(4)
Fe01 N007 C011 C00Q 19.7(4)
N004 C00N C00W C010 -1.1(7)
N004 C00Q C00S C010 -1.9(6)
N004 C00Q C011 N007 -24.7(5)
N005 C00I C00U C00Z 1.1(6)
N005 C00L C00V C00Z -0.8(7)
N005 C00L C00X N007 27.9(5)
N006 C00K C00Y C012 -2.1(7)
N006 C00R C013 C012 -3.3(7)
N007 C00P C00R N006 -27.0(5)
N007 C00P C00R C013 154.8(4)
C009 C00A C00B C008 -154.2(4)
C009 C00A C00B C00C 25.2(6)
C009 C00A C00H C00D -146.4(4)
C009 C00A C00H C00O 29.6(6)
C00B C00A C00H C00D 34.9(6)
C00B C00A C00H C00O -149.1(4)
C00E C009 C00A C00B -161.3(3)
C00E C009 C00A C00H 20.1(6)
C00H C00A C00B C008 24.5(5)
C00H C00A C00B C00C -156.2(4)
C00I N005 C00L C00V 1.5(6)
C00I N005 C00L C00X 177.9(3)
C00I C00U C00Z C00V -0.3(7)
C00J C009 C00A C00B 19.1(6)
C00J C009 C00A C00H -159.5(4)
C00K N006 C00R C00P -176.3(4)
C00K N006 C00R C013 1.9(6)
C00K C00Y C012 C013 0.6(8)
C00L N005 C00I C00U -1.6(6)
C00L C00V C00Z C00U 0.2(7)
C00N N004 C00Q C00S 1.6(5)
C00N N004 C00Q C011 -173.9(3)
C00N C00W C010 C00S 0.8(7)
C00P N007 C00X C00L -151.8(3)
C00P N007 C011 C00Q 135.4(3)
C00P C00R C013 C012 174.7(5)
C00Q N004 C00N C00W -0.1(6)
C00Q C00S C010 C00W 0.6(7)
C00R N006 C00K C00Y 0.8(6)
C00S C00Q C011 N007 159.8(4)
C00V C00L C00X N007 -155.7(4)
C00X N007 C00P C00R 155.6(3)
C00X N007 C011 C00Q -98.8(4)
C00X C00L C00V C00Z -176.9(4)
C00Y C012 C013 C00R 2.0(8)
C011 N007 C00P C00R -78.3(4)
C011 N007 C00X C00L 84.0(4)
C011 C00Q C00S C010 173.2(4)
